data_7219465
loop_
_publ_author_name
'Duan, Jingui'
'Li, QianQian'
'Lu, Zhiyong'

_publ_section_title
;
 A new mesoporous coordination polymer: synthesis, structure, and gas
 adsorption studies
;
_journal_issue 10
_journal_name_full CrystEngComm
_journal_page_first 2087
_journal_paper_doi 10.1039/C5CE00015G
_journal_volume 17
_journal_year 2015
_chemical_formula_moiety C26H15CuO5
_chemical_formula_sum 'C26 H15 Cu O5'
_chemical_formula_weight 470.92
_chemical_name_systematic
; 
 ? 
;
_space_group_IT_number 204
_symmetry_cell_setting cubic
_symmetry_space_group_name_Hall '-I 2 2 3'
_symmetry_space_group_name_H-M 'I m -3'
_atom_sites_solution_hydrogens geom
_atom_sites_solution_primary direct
_atom_sites_solution_secondary difmap
_audit_creation_method SHELXL-97
_audit_update_record
;
2014-10-23 deposited with the CCDC.
2015-02-02 downloaded from the CCDC.
;
_cell_angle_alpha 90.00
_cell_angle_beta 90.00
_cell_angle_gamma 90.00
_cell_formula_units_Z 24
_cell_length_a 33.175(4)
_cell_length_b 33.175(4)
_cell_length_c 33.175(4)
_cell_measurement_temperature 223(2)
_cell_volume 36512(8)
_computing_structure_refinement 'SHELXL-97 (Sheldrick, 1997)'
_computing_structure_solution 'SHELXS-97 (Sheldrick, 1990)'
_diffrn_ambient_temperature 223(2)
_diffrn_measured_fraction_theta_full 0.999
_diffrn_measured_fraction_theta_max 0.999
_diffrn_radiation_monochromator graphite
_diffrn_radiation_source 'fine-focus sealed tube'
_diffrn_radiation_type MoK\a
_diffrn_radiation_wavelength 0.71073
_diffrn_reflns_av_R_equivalents 0.0886
_diffrn_reflns_av_sigmaI/netI 0.0257
_diffrn_reflns_limit_h_max 39
_diffrn_reflns_limit_h_min -37
_diffrn_reflns_limit_k_max 39
_diffrn_reflns_limit_k_min -39
_diffrn_reflns_limit_l_max 39
_diffrn_reflns_limit_l_min -39
_diffrn_reflns_number 121181
_diffrn_reflns_theta_full 25.05
_diffrn_reflns_theta_max 25.05
_diffrn_reflns_theta_min 1.74
_exptl_absorpt_coefficient_mu 0.371
_exptl_absorpt_correction_T_max 0.9464
_exptl_absorpt_correction_T_min 0.9464
_exptl_absorpt_correction_type multi-scan
_exptl_crystal_colour green
_exptl_crystal_density_diffrn 0.514
_exptl_crystal_density_method 'not measured'
_exptl_crystal_description cubic
_exptl_crystal_F_000 5760
_exptl_crystal_size_max 0.15
_exptl_crystal_size_mid 0.15
_exptl_crystal_size_min 0.15
_refine_diff_density_max 1.495
_refine_diff_density_min -0.512
_refine_diff_density_rms 0.098
_refine_ls_extinction_method none
_refine_ls_goodness_of_fit_ref 1.159
_refine_ls_hydrogen_treatment constor
_refine_ls_matrix_type full
_refine_ls_number_parameters 272
_refine_ls_number_reflns 5707
_refine_ls_number_restraints 556
_refine_ls_restrained_S_all 1.131
_refine_ls_R_factor_all 0.1142
_refine_ls_R_factor_gt 0.1052
_refine_ls_shift/su_max 0.035
_refine_ls_shift/su_mean 0.005
_refine_ls_structure_factor_coef Fsqd
_refine_ls_weighting_details 'calc w=1/[\s^2^(Fo^2^)+(0.2800P)^2^+1.9990P] where P=(Fo^2^+2Fc^2^)/3'
_refine_ls_weighting_scheme calc
_refine_ls_wR_factor_gt 0.3358
_refine_ls_wR_factor_ref 0.3554
_reflns_number_gt 5191
_reflns_number_total 5707
_reflns_threshold_expression >2sigma(I)
_cod_data_source_file c5ce00015g2.cif
_cod_data_source_block im-3s
_cod_depositor_comments 'Adding full bibliography for 7219465.cif.'
_cod_original_cell_volume 36512(7)
_cod_original_sg_symbol_Hall -I223
_cod_original_sg_symbol_H-M Im-3
_cod_database_code 7219465

loop_
_symmetry_equiv_pos_as_xyz
'x, y, z'
'-x, -y, z'
'-x, y, -z'
'x, -y, -z'
'z, x, y'
'z, -x, -y'
'-z, -x, y'
'-z, x, -y'
'y, z, x'
'-y, z, -x'
'y, -z, -x'
'-y, -z, x'
'x+1/2, y+1/2, z+1/2'
'-x+1/2, -y+1/2, z+1/2'
'-x+1/2, y+1/2, -z+1/2'
'x+1/2, -y+1/2, -z+1/2'
'z+1/2, x+1/2, y+1/2'
'z+1/2, -x+1/2, -y+1/2'
'-z+1/2, -x+1/2, y+1/2'
'-z+1/2, x+1/2, -y+1/2'
'y+1/2, z+1/2, x+1/2'
'-y+1/2, z+1/2, -x+1/2'
'y+1/2, -z+1/2, -x+1/2'
'-y+1/2, -z+1/2, x+1/2'
'-x, -y, -z'
'x, y, -z'
'x, -y, z'
'-x, y, z'
'-z, -x, -y'
'-z, x, y'
'z, x, -y'
'z, -x, y'
'-y, -z, -x'
'y, -z, x'
'-y, z, x'
'y, z, -x'
'-x+1/2, -y+1/2, -z+1/2'
'x+1/2, y+1/2, -z+1/2'
'x+1/2, -y+1/2, z+1/2'
'-x+1/2, y+1/2, z+1/2'
'-z+1/2, -x+1/2, -y+1/2'
'-z+1/2, x+1/2, y+1/2'
'z+1/2, x+1/2, -y+1/2'
'z+1/2, -x+1/2, y+1/2'
'-y+1/2, -z+1/2, -x+1/2'
'y+1/2, -z+1/2, x+1/2'
'-y+1/2, z+1/2, x+1/2'
'y+1/2, z+1/2, -x+1/2'

loop_
_atom_site_label
_atom_site_type_symbol
_atom_site_fract_x
_atom_site_fract_y
_atom_site_fract_z
_atom_site_U_iso_or_equiv
_atom_site_adp_type
_atom_site_occupancy
_atom_site_symmetry_multiplicity
_atom_site_calc_flag
_atom_site_refinement_flags
_atom_site_disorder_group
C12 C 0.21666(12) 0.18715(13) 0.24634(13) 0.0736(11) Uani 1 1 d U .
C13 C 0.18732(12) 0.21697(12) 0.24666(12) 0.0711(11) Uani 1 1 d U .
H13B H 0.1688 0.2169 0.2687 0.107 Uiso 1 1 d R .
C1A C 0.2506(3) 0.0433(3) 0.4389(2) 0.0647(15) Uani 0.499(4) 1 d PU 1
C2A C 0.2505(2) 0.0695(2) 0.4000(2) 0.0636(16) Uani 0.499(4) 1 d PU 1
C3A C 0.2878(2) 0.0814(3) 0.3827(3) 0.0743(18) Uani 0.499(4) 1 d PU 1
H3AA H 0.3127 0.0723 0.3942 0.089 Uiso 0.499(4) 1 d PR 1
C4A C 0.2883(2) 0.1066(3) 0.3502(3) 0.0718(19) Uani 0.499(4) 1 d PU 1
H4A H 0.3130 0.1157 0.3398 0.086 Uiso 0.499(4) 1 d PR 1
C5A C 0.2520(2) 0.1195(2) 0.3318(2) 0.0661(17) Uani 0.499(4) 1 d PU 1
C6A C 0.2505(2) 0.1450(2) 0.2984(2) 0.0669(18) Uani 0.499(4) 1 d PU 1
H6A H 0.2752 0.1529 0.2868 0.080 Uiso 0.499(4) 1 d PR 1
C7A C 0.2161(2) 0.1582(2) 0.2814(2) 0.0668(17) Uani 0.499(4) 1 d PU 1
C8A C 0.1783(3) 0.1440(3) 0.2986(2) 0.0747(19) Uani 0.499(4) 1 d PU 1
H8AA H 0.1533 0.1519 0.2865 0.090 Uiso 0.499(4) 1 d PR 1
C9A C 0.1779(3) 0.1192(2) 0.3296(2) 0.0739(19) Uani 0.499(4) 1 d PU 1
H9A H 0.1529 0.1108 0.3402 0.089 Uiso 0.499(4) 1 d PR 1
C10A C 0.2139(2) 0.1057(2) 0.3481(2) 0.0639(17) Uani 0.499(4) 1 d PU 1
C11A C 0.2149(2) 0.0803(2) 0.3824(2) 0.0648(17) Uani 0.499(4) 1 d PU 1
H11A H 0.1899 0.0713 0.3939 0.078 Uiso 0.499(4) 1 d PR 1
C1B C 0.2491(3) 0.0613(2) 0.4560(2) 0.0632(14) Uani 0.501(4) 1 d PU 2
C2B C 0.2495(2) 0.1001(2) 0.4304(2) 0.0641(16) Uani 0.501(4) 1 d PU 2
C11B C 0.2127(2) 0.1175(3) 0.4175(3) 0.0758(19) Uani 0.501(4) 1 d PU 2
H11B H 0.1877 0.1065 0.4270 0.091 Uiso 0.501(4) 1 d PR 2
C10B C 0.2122(2) 0.1492(3) 0.3934(3) 0.0728(19) Uani 0.501(4) 1 d PU 2
H10B H 0.1875 0.1591 0.3838 0.087 Uiso 0.501(4) 1 d PR 2
C5B C 0.2483(2) 0.1683(2) 0.3807(2) 0.0659(17) Uani 0.501(4) 1 d PU 2
C6B C 0.2493(2) 0.2018(2) 0.3546(2) 0.0660(17) Uani 0.501(4) 1 d PU 2
H6B H 0.2246 0.2126 0.3460 0.079 Uiso 0.501(4) 1 d PR 2
C7B C 0.2834(2) 0.2179(2) 0.3420(2) 0.0668(18) Uani 0.501(4) 1 d PU 2
C8B C 0.3217(3) 0.2012(2) 0.3566(3) 0.0754(19) Uani 0.501(4) 1 d PU 2
H8BA H 0.3470 0.2131 0.3490 0.090 Uiso 0.501(4) 1 d PR 2
C9B C 0.3214(3) 0.1703(3) 0.3813(2) 0.0741(19) Uani 0.501(4) 1 d PU 2
H9B H 0.3462 0.1599 0.3901 0.089 Uiso 0.501(4) 1 d PR 2
C4B C 0.2864(2) 0.1516(2) 0.3944(2) 0.0646(17) Uani 0.501(4) 1 d PU 2
C3B C 0.2849(2) 0.1176(2) 0.4192(2) 0.0646(16) Uani 0.501(4) 1 d PU 2
H3BA H 0.3099 0.1061 0.4281 0.078 Uiso 0.501(4) 1 d PR 2
Cu1 Cu 0.21013(2) 0.0000 0.5000 0.0535(4) Uani 1 4 d SU .
Cu2 Cu 0.28987(2) 0.0000 0.5000 0.0535(4) Uani 1 4 d SU .
O1 O 0.14625(18) 0.0000 0.5000 0.100(2) Uani 1 4 d SU .
H1 H 0.1379 -0.0083 0.4779 0.150 Uiso 0.25 1 calc PR .
O2 O 0.35400(18) 0.0000 0.5000 0.0979(19) Uani 1 4 d SU .
H2 H 0.3623 -0.0231 0.5048 0.147 Uiso 0.25 1 calc PR .
O3A O 0.2166(2) 0.0334(2) 0.4516(2) 0.0648(15) Uani 0.499(4) 1 d PU .
O4A O 0.2848(2) 0.0340(2) 0.4521(2) 0.0662(15) Uani 0.499(4) 1 d PU .
O3B O 0.2156(2) 0.0478(2) 0.4656(2) 0.0651(15) Uani 0.501(4) 1 d PU .
O4B O 0.2832(2) 0.0483(2) 0.4660(2) 0.0657(15) Uani 0.501(4) 1 d PU .

loop_
_atom_site_aniso_label
_atom_site_aniso_U_11
_atom_site_aniso_U_22
_atom_site_aniso_U_33
_atom_site_aniso_U_23
_atom_site_aniso_U_13
_atom_site_aniso_U_12
C12 0.071(2) 0.078(2) 0.071(2) 0.0242(19) 0.0193(17) 0.0231(19)
C13 0.072(2) 0.073(2) 0.068(2) 0.0195(17) 0.0231(18) 0.0208(19)
C1A 0.081(3) 0.058(3) 0.055(3) -0.002(2) 0.007(3) 0.004(3)
C2A 0.074(3) 0.061(3) 0.056(3) 0.005(2) 0.009(2) 0.006(3)
C3A 0.071(3) 0.076(4) 0.077(4) 0.016(3) 0.000(3) 0.007(3)
C4A 0.068(4) 0.070(4) 0.078(4) 0.021(3) 0.014(3) 0.001(3)
C5A 0.068(3) 0.065(3) 0.065(3) 0.017(3) 0.014(3) 0.009(3)
C6A 0.070(4) 0.066(4) 0.065(4) 0.015(3) 0.014(3) 0.009(3)
C7A 0.065(3) 0.070(3) 0.065(3) 0.016(3) 0.015(3) 0.022(3)
C8A 0.073(4) 0.079(4) 0.072(4) 0.019(3) 0.006(3) 0.011(3)
C9A 0.073(4) 0.076(4) 0.072(4) 0.019(3) 0.012(3) 0.009(3)
C10A 0.064(3) 0.060(3) 0.067(3) 0.012(3) 0.013(3) 0.009(3)
C11A 0.070(3) 0.065(4) 0.059(3) 0.008(3) 0.015(3) 0.008(3)
C1B 0.079(3) 0.054(3) 0.057(3) -0.001(2) 0.004(3) 0.007(3)
C2B 0.074(3) 0.056(3) 0.062(3) 0.004(2) 0.008(3) 0.008(2)
C11B 0.072(4) 0.078(4) 0.077(4) 0.016(3) 0.005(3) 0.001(3)
C10B 0.067(4) 0.080(4) 0.072(4) 0.018(3) 0.002(3) 0.014(3)
C5B 0.066(3) 0.068(3) 0.064(3) 0.017(3) 0.009(3) 0.013(3)
C6B 0.066(3) 0.066(4) 0.065(4) 0.016(3) 0.008(3) 0.014(3)
C7B 0.069(3) 0.059(3) 0.072(4) 0.022(3) 0.021(3) 0.017(3)
C8B 0.076(4) 0.070(4) 0.080(4) 0.021(3) 0.009(3) 0.009(3)
C9B 0.071(4) 0.073(4) 0.078(4) 0.021(3) 0.005(3) 0.015(3)
C4B 0.066(3) 0.065(3) 0.062(3) 0.012(3) 0.009(3) 0.015(3)
C3B 0.071(3) 0.059(3) 0.063(3) 0.008(3) 0.006(3) 0.015(3)
Cu1 0.0691(6) 0.0473(5) 0.0442(5) 0.000 0.000 0.000
Cu2 0.0688(6) 0.0438(5) 0.0478(5) 0.000 0.000 0.000
O1 0.062(3) 0.125(6) 0.113(5) 0.000 0.000 0.000
O2 0.062(3) 0.107(5) 0.125(6) 0.000 0.000 0.000
O3A 0.081(3) 0.057(3) 0.057(3) 0.005(2) 0.003(3) 0.001(3)
O4A 0.084(3) 0.060(3) 0.055(3) 0.004(2) 0.007(3) 0.006(3)
O3B 0.079(3) 0.054(3) 0.062(3) 0.007(2) 0.005(3) 0.003(3)
O4B 0.084(3) 0.056(3) 0.057(3) 0.005(2) 0.002(3) 0.006(3)

loop_
_atom_type_symbol
_atom_type_description
_atom_type_scat_dispersion_real
_atom_type_scat_dispersion_imag
_atom_type_scat_source
C C 0.0033 0.0016 'International Tables Vol C Tables 4.2.6.8 and 6.1.1.4'
H H 0.0000 0.0000 'International Tables Vol C Tables 4.2.6.8 and 6.1.1.4'
O O 0.0106 0.0060 'International Tables Vol C Tables 4.2.6.8 and 6.1.1.4'
Cu Cu 0.3201 1.2651 'International Tables Vol C Tables 4.2.6.8 and 6.1.1.4'

loop_
_geom_angle_atom_site_label_1
_geom_angle_atom_site_label_2
_geom_angle_atom_site_label_3
_geom_angle
_geom_angle_site_symmetry_1
_geom_angle_site_symmetry_3
C13 C12 C13 120.3(4) 5 .
C13 C12 C7A 123.4(4) 5 .
C13 C12 C7A 116.1(4) . .
C12 C13 C12 119.7(4) 9 .
C12 C13 C7B 123.6(4) 9 41
C12 C13 C7B 116.6(4) . 41
C12 C13 H13B 123.1 9 .
C12 C13 H13B 117.1 . .
C7B C13 H13B 0.5 41 .
O4A C1A O3A 129.3(8) . .
O4A C1A O4B 27.9(4) . .
O3A C1A O4B 120.4(7) . .
O4A C1A C2A 115.4(7) . .
O3A C1A C2A 115.2(7) . .
O4B C1A C2A 117.5(7) . .
O4A C1A O3B 121.9(7) . .
O3A C1A O3B 27.0(4) . .
O4B C1A O3B 102.1(7) . .
C2A C1A O3B 116.2(7) . .
C11A C2A C3A 120.4(7) . .
C11A C2A C1A 120.2(7) . .
C3A C2A C1A 119.3(7) . .
C4A C3A C2A 120.1(7) . .
C4A C3A H3AA 119.7 . .
C2A C3A H3AA 120.2 . .
C3A C4A C5A 120.9(7) . .
C3A C4A H4A 119.9 . .
C5A C4A H4A 119.2 . .
C4A C5A C6A 123.6(7) . .
C4A C5A C10A 119.1(7) . .
C6A C5A C10A 117.3(7) . .
C7A C6A C5A 123.9(7) . .
C7A C6A H6A 118.4 . .
C5A C6A H6A 117.6 . .
C6A C7A C8A 117.4(7) . .
C6A C7A C12 121.3(6) . .
C8A C7A C12 121.2(6) . .
C9A C8A C7A 121.2(8) . .
C9A C8A H8AA 119.1 . .
C7A C8A H8AA 119.6 . .
C8A C9A C10A 121.6(8) . .
C8A C9A H9A 119.1 . .
C10A C9A H9A 119.2 . .
C9A C10A C11A 123.7(7) . .
C9A C10A C5A 118.4(7) . .
C11A C10A C5A 117.8(7) . .
C2A C11A C10A 121.4(7) . .
C2A C11A H11A 119.7 . .
C10A C11A H11A 118.9 . .
O3B C1B O4B 128.2(8) . .
O3B C1B O3A 28.0(4) . .
O4B C1B O3A 119.0(7) . .
O3B C1B C2B 116.7(7) . .
O4B C1B C2B 115.0(7) . .
O3A C1B C2B 119.5(7) . .
O3B C1B O4A 121.0(7) . .
O4B C1B O4A 26.0(4) . .
O3A C1B O4A 101.4(6) . .
C2B C1B O4A 116.8(7) . .
C3B C2B C11B 119.1(7) . .
C3B C2B C1B 120.9(7) . .
C11B C2B C1B 119.9(7) . .
C10B C11B C2B 121.3(8) . .
C10B C11B H11B 119.3 . .
C2B C11B H11B 119.4 . .
C11B C10B C5B 121.6(7) . .
C11B C10B H10B 119.7 . .
C5B C10B H10B 118.7 . .
C10B C5B C6B 123.7(7) . .
C10B C5B C4B 118.2(7) . .
C6B C5B C4B 118.1(7) . .
C7B C6B C5B 122.4(7) . .
C7B C6B H6B 119.8 . .
C5B C6B H6B 117.9 . .
C6B C7B C8B 118.9(7) . .
C6B C7B C13 120.6(6) . 45
C8B C7B C13 120.5(6) . 45
C9B C8B C7B 119.5(8) . .
C9B C8B H8BA 119.7 . .
C7B C8B H8BA 120.8 . .
C8B C9B C4B 123.6(8) . .
C8B C9B H9B 118.2 . .
C4B C9B H9B 118.3 . .
C9B C4B C3B 125.1(7) . .
C9B C4B C5B 117.4(7) . .
C3B C4B C5B 117.4(7) . .
C2B C3B C4B 122.4(7) . .
C2B C3B H3BA 119.3 . .
C4B C3B H3BA 118.3 . .
O3A Cu1 O3A 68.7(4) 26_556 4_556
O3A Cu1 O3A 109.8(4) 26_556 .
O3A Cu1 O3A 167.4(4) 4_556 .
O3A Cu1 O3A 167.4(4) 26_556 27
O3A Cu1 O3A 109.8(4) 4_556 27
O3A Cu1 O3A 68.7(4) . 27
O3A Cu1 O3B 19.62(19) 26_556 26_556
O3A Cu1 O3B 88.3(3) 4_556 26_556
O3A Cu1 O3B 90.5(3) . 26_556
O3A Cu1 O3B 157.2(2) 27 26_556
O3A Cu1 O3B 88.3(3) 26_556 4_556
O3A Cu1 O3B 19.62(19) 4_556 4_556
O3A Cu1 O3B 157.2(2) . 4_556
O3A Cu1 O3B 90.5(3) 27 4_556
O3B Cu1 O3B 107.9(4) 26_556 4_556
O3A Cu1 O3B 90.5(3) 26_556 .
O3A Cu1 O3B 157.2(2) 4_556 .
O3A Cu1 O3B 19.62(19) . .
O3A Cu1 O3B 88.3(3) 27 .
O3B Cu1 O3B 71.1(4) 26_556 .
O3B Cu1 O3B 169.4(4) 4_556 .
O3A Cu1 O3B 157.2(2) 26_556 27
O3A Cu1 O3B 90.5(3) 4_556 27
O3A Cu1 O3B 88.3(3) . 27
O3A Cu1 O3B 19.62(19) 27 27
O3B Cu1 O3B 169.4(4) 26_556 27
O3B Cu1 O3B 71.1(4) 4_556 27
O3B Cu1 O3B 107.9(4) . 27
O3A Cu1 O1 96.3(2) 26_556 .
O3A Cu1 O1 96.3(2) 4_556 .
O3A Cu1 O1 96.3(2) . .
O3A Cu1 O1 96.3(2) 27 .
O3B Cu1 O1 95.3(2) 26_556 .
O3B Cu1 O1 95.3(2) 4_556 .
O3B Cu1 O1 95.3(2) . .
O3B Cu1 O1 95.3(2) 27 .
O3A Cu1 Cu2 83.7(2) 26_556 .
O3A Cu1 Cu2 83.7(2) 4_556 .
O3A Cu1 Cu2 83.7(2) . .
O3A Cu1 Cu2 83.7(2) 27 .
O3B Cu1 Cu2 84.7(2) 26_556 .
O3B Cu1 Cu2 84.7(2) 4_556 .
O3B Cu1 Cu2 84.7(2) . .
O3B Cu1 Cu2 84.7(2) 27 .
O1 Cu1 Cu2 180.0 . .
O4A Cu2 O4A 70.5(4) 26_556 4_556
O4A Cu2 O4A 108.7(4) 26_556 .
O4A Cu2 O4A 170.2(5) 4_556 .
O4A Cu2 O4A 170.2(5) 26_556 27
O4A Cu2 O4A 108.7(4) 4_556 27
O4A Cu2 O4A 70.5(4) . 27
O4A Cu2 O4B 19.43(18) 26_556 26_556
O4A Cu2 O4B 89.7(3) 4_556 26_556
O4A Cu2 O4B 89.2(3) . 26_556
O4A Cu2 O4B 157.5(2) 27 26_556
O4A Cu2 O4B 89.7(3) 26_556 4_556
O4A Cu2 O4B 19.43(18) 4_556 4_556
O4A Cu2 O4B 157.5(2) . 4_556
O4A Cu2 O4B 89.2(3) 27 4_556
O4B Cu2 O4B 108.7(4) 26_556 4_556
O4A Cu2 O4B 89.2(3) 26_556 .
O4A Cu2 O4B 157.5(2) 4_556 .
O4A Cu2 O4B 19.43(18) . .
O4A Cu2 O4B 89.7(3) 27 .
O4B Cu2 O4B 69.8(4) 26_556 .
O4B Cu2 O4B 167.1(4) 4_556 .
O4A Cu2 O4B 157.5(2) 26_556 27
O4A Cu2 O4B 89.2(3) 4_556 27
O4A Cu2 O4B 89.7(3) . 27
O4A Cu2 O4B 19.43(18) 27 27
O4B Cu2 O4B 167.1(4) 26_556 27
O4B Cu2 O4B 69.8(4) 4_556 27
O4B Cu2 O4B 108.7(4) . 27
O4A Cu2 O2 94.9(2) 26_556 .
O4A Cu2 O2 94.9(2) 4_556 .
O4A Cu2 O2 94.9(2) . .
O4A Cu2 O2 94.9(2) 27 .
O4B Cu2 O2 96.4(2) 26_556 .
O4B Cu2 O2 96.4(2) 4_556 .
O4B Cu2 O2 96.4(2) . .
O4B Cu2 O2 96.4(2) 27 .
O4A Cu2 Cu1 85.1(2) 26_556 .
O4A Cu2 Cu1 85.1(2) 4_556 .
O4A Cu2 Cu1 85.1(2) . .
O4A Cu2 Cu1 85.1(2) 27 .
O4B Cu2 Cu1 83.6(2) 26_556 .
O4B Cu2 Cu1 83.6(2) 4_556 .
O4B Cu2 Cu1 83.6(2) . .
O4B Cu2 Cu1 83.6(2) 27 .
O2 Cu2 Cu1 180.0 . .
Cu1 O1 H1 109.5 . .
Cu2 O2 H2 109.5 . .
O3B O3A C1A 95.4(13) . .
O3B O3A C1B 60.2(11) . .
C1A O3A C1B 35.1(5) . .
O3B O3A Cu1 80.2(10) . .
C1A O3A Cu1 121.6(6) . .
C1B O3A Cu1 111.4(5) . .
O4B O4A C1A 89.6(12) . .
O4B O4A C1B 56.2(11) . .
C1A O4A C1B 33.4(5) . .
O4B O4A Cu2 81.8(10) . .
C1A O4A Cu2 120.2(6) . .
C1B O4A Cu2 110.3(5) . .
O3A O3B C1B 91.8(12) . .
O3A O3B C1A 57.6(11) . .
C1B O3B C1A 34.2(5) . .
O3A O3B Cu1 80.2(10) . .
C1B O3B Cu1 121.5(6) . .
C1A O3B Cu1 109.9(5) . .
O4A O4B C1B 97.8(13) . .
O4A O4B C1A 62.5(11) . .
C1B O4B C1A 35.3(5) . .
O4A O4B Cu2 78.8(10) . .
C1B O4B Cu2 122.0(6) . .
C1A O4B Cu2 110.7(5) . .

loop_
_geom_bond_atom_site_label_1
_geom_bond_atom_site_label_2
_geom_bond_distance
_geom_bond_site_symmetry_2
C12 C13 1.393(5) 5
C12 C13 1.388(5) .
C12 C7A 1.508(8) .
C13 C12 1.393(5) 9
C13 C7B 1.525(8) 41
C13 H13B 0.9551 .
C1A O4A 1.257(11) .
C1A O3A 1.246(11) .
C1A O4B 1.417(12) .
C1A C2A 1.554(11) .
C1A O3B 1.469(11) .
C2A C11A 1.365(10) .
C2A C3A 1.420(10) .
C3A C4A 1.365(12) .
C3A H3AA 0.9600 .
C4A C5A 1.418(11) .
C4A H4A 0.9397 .
C5A C6A 1.395(10) .
C5A C10A 1.448(10) .
C6A C7A 1.347(11) .
C6A H6A 0.9403 .
C7A C8A 1.456(11) .
C8A C9A 1.319(10) .
C8A H8AA 0.9601 .
C9A C10A 1.416(11) .
C9A H9A 0.9400 .
C10A C11A 1.418(11) .
C11A H11A 0.9599 .
C1B O3B 1.239(10) .
C1B O4B 1.256(10) .
C1B O3A 1.427(12) .
C1B C2B 1.544(10) .
C1B O4A 1.498(11) .
C2B C3B 1.362(10) .
C2B C11B 1.415(11) .
C11B C10B 1.321(12) .
C11B H11B 0.9602 .
C10B C5B 1.417(11) .
C10B H10B 0.9399 .
C5B C6B 1.410(10) .
C5B C4B 1.452(10) .
C6B C7B 1.319(11) .
C6B H6B 0.9402 .
C7B C8B 1.471(11) .
C7B C13 1.525(8) 45
C8B C9B 1.312(10) .
C8B H8BA 0.9599 .
C9B C4B 1.386(11) .
C9B H9B 0.9399 .
C4B C3B 1.396(11) .
C3B H3BA 0.9600 .
Cu1 O3A 1.963(7) 26_556
Cu1 O3A 1.963(7) 4_556
Cu1 O3A 1.963(7) .
Cu1 O3A 1.963(7) 27
Cu1 O3B 1.963(7) 26_556
Cu1 O3B 1.963(7) 4_556
Cu1 O3B 1.963(7) .
Cu1 O3B 1.963(7) 27
Cu1 O1 2.119(6) .
Cu1 Cu2 2.6454(12) .
Cu2 O4A 1.954(7) 26_556
Cu2 O4A 1.954(7) 4_556
Cu2 O4A 1.954(7) .
Cu2 O4A 1.954(7) 27
Cu2 O4B 1.972(7) 26_556
Cu2 O4B 1.972(7) 4_556
Cu2 O4B 1.972(7) .
Cu2 O4B 1.972(7) 27
Cu2 O2 2.128(6) .
O1 H1 0.8300 .
O2 H2 0.8300 .
O3A O3B 0.669(6) .
O4A O4B 0.663(6) .

loop_
_platon_squeeze_void_nr
_platon_squeeze_void_average_x
_platon_squeeze_void_average_y
_platon_squeeze_void_average_z
_platon_squeeze_void_volume
_platon_squeeze_void_count_electrons
_platon_squeeze_void_content
1 -0.017 -0.046 -0.020 24194 4202 ' '
